data_2006867
loop_
_publ_author_name
'Murata, Mayumi'
'Masaaki Kojima'
'Masakazu Kita'
'Setsuo Kashino'
'Yuzo Yoshikawa'

_publ_section_title
;
 A Stable Sulfonato--Cobalt(III) Complex:
 \D-[Co{OS(O)~2~CH~2~CH~2~NH~2~-<i>N</i>,<i>O</i>}(en)~2~](ClO~4~)~2~
;
_journal_issue 12
_journal_name_full 'Acta Crystallographica Section C'
_journal_page_first 1761
_journal_page_last 1762
_journal_paper_doi 10.1107/S0108270197010032
_journal_volume 53
_journal_year 1997
_chemical_formula_iupac '[Co(C2 H6 NO3 S)(C2 H8 N2)2](ClO4)2'
_chemical_formula_moiety 'C6 H22 Co N5 O3 S 2+, Cl2 O8'
_chemical_formula_sum 'C6 H22 Cl2 Co N5 O11 S'
_chemical_formula_weight 502.17
_chemical_name_systematic '(2--aminoethanesulfonato--N,O)bis(ethylenediamine)--Cobalt(III) perchlorate'
_space_group_IT_number 4
_symmetry_cell_setting monoclinic
_symmetry_space_group_name_Hall 'P 2yb'
_symmetry_space_group_name_H-M 'P 1 21 1'
_cell_angle_alpha 90.0
_cell_angle_beta 108.37
_cell_angle_gamma 90.0
_cell_formula_units_Z 2
_cell_length_a 9.0750(10)
_cell_length_b 11.282(2)
_cell_length_c 9.1910(10)
_cell_measurement_reflns_used 25
_cell_measurement_temperature 295
_cell_measurement_theta_max 11
_cell_measurement_theta_min 10
_cell_volume 893.1(2)
_computing_cell_refinement MSC/AFC_Diffractometer_Control_Software
_computing_data_collection MSC/AFC_Diffractometer_Control_Software_(Rigaku_Corporation,_1990)
_computing_data_reduction TEXSAN_(Molecular_Structure_Corporation,_1985)
_computing_molecular_graphics ORTEPII_(Johnson,_1976)
_computing_publication_material TEXSAN
_computing_structure_refinement TEXSAN
_computing_structure_solution MITHRIL_(Gilmore,_1984)
_diffrn_measurement_device 'Rigaku AFC-5R'
_diffrn_measurement_method \w/2\q
_diffrn_radiation_type MoK\a
_diffrn_radiation_wavelength 0.71073
_diffrn_reflns_av_R_equivalents 0.015
_diffrn_reflns_av_sigmaI/netI 0.027
_diffrn_reflns_limit_h_max 11
_diffrn_reflns_limit_h_min -11
_diffrn_reflns_limit_k_max 14
_diffrn_reflns_limit_k_min -14
_diffrn_reflns_limit_l_max 11
_diffrn_reflns_limit_l_min 0
_diffrn_reflns_number 4343
_diffrn_reflns_theta_max 27.5
_diffrn_reflns_theta_min 2.0
_diffrn_standards_decay_% 0
_diffrn_standards_interval_count 97
_diffrn_standards_number 3
_exptl_absorpt_coefficient_mu 1.441
_exptl_absorpt_correction_T_max 0.930
_exptl_absorpt_correction_T_min 0.549
_exptl_absorpt_correction_type psi-scan
_exptl_absorpt_process_details '(TEXSAN; Molecular_Structure_Corporation,_1985)'
_exptl_crystal_colour orange--red
_exptl_crystal_density_diffrn 1.867
_exptl_crystal_density_meas ?
_exptl_crystal_description plate
_exptl_crystal_F_000 516
_exptl_crystal_size_max 0.50
_exptl_crystal_size_mid 0.50
_exptl_crystal_size_min 0.05
_refine_diff_density_max 0.46
_refine_diff_density_min -0.33
_refine_ls_abs_structure_details 'see text'
_refine_ls_extinction_method none
_refine_ls_goodness_of_fit_obs 1.51
_refine_ls_hydrogen_treatment 'see text'
_refine_ls_matrix_type full
_refine_ls_number_constraints 0
_refine_ls_number_parameters 306
_refine_ls_number_reflns 3740
_refine_ls_number_restraints 0
_refine_ls_R_factor_obs .029
_refine_ls_shift/su_max 0.10
_refine_ls_structure_factor_coef F
_refine_ls_weighting_details 'w = 1/\s^2^(F)'
_refine_ls_weighting_scheme sigma
_refine_ls_wR_factor_obs .028
_reflns_number_observed 3740
_reflns_number_total 4098
_reflns_observed_criterion I>3.0\s(I)
_cod_data_source_file oa1028.cif
_cod_data_source_block I
_cod_depositor_comments
;
The following automatic conversions were performed:

'_exptl_crystal_density_meas' value 'not measured' was changed to '?'
- the value is perceived as not measured.

Automatic conversion script
Id: cif_fix_values 3008 2015-01-20 13:52:24Z robertas 
;
_cod_original_sg_symbol_H-M 'P 21'
_cod_original_formula_sum 'C6 H22 Cl2 Co N5 O11 S '
_cod_database_code 2006867

loop_
_symmetry_equiv_pos_as_xyz
x,y,z
-x,1/2+y,-z

loop_
_atom_site_label
_atom_site_fract_x
_atom_site_fract_y
_atom_site_fract_z
_atom_site_U_iso_or_equiv
_atom_site_adp_type
_atom_site_type_symbol
Co .22057(4) .2969 .87319(4) .02460(10) Uani Co
Cl1 .26770(10) -.00078(9) .36160(10) .0463(3) Uani Cl
Cl2 .93873(9) .27856(8) .28575(9) .0415(3) Uani Cl
S .42521(8) .47888(7) 1.09980(10) .0328(3) Uani S
O1 .2743(2) .4437(2) .9885(2) .0320(10) Uani O
O2 .5444(2) .4846(2) 1.0263(3) .0426(11) Uani O
O3 .4088(3) .5860(2) 1.1783(3) .0480(10) Uani O
O4 .4060(3) .0554(3) .3715(5) .010(2) Uani O
O5 .1569(3) .0218(3) .2141(3) .0650(10) Uani O
O6 .2075(5) .0410(3) .4772(4) .096(2) Uani O
O7 .2893(4) -.1252(3) .3826(4) .082(2) Uani O
O8 1.0883(2) .3008(3) .2683(2) .0530(10) Uani O
O9 .8636(3) .1841(3) .1909(4) .075(2) Uani O
O10 .9583(4) .2453(4) .4380(3) .094(2) Uani O
O11 .8473(4) .3806(3) .2487(7) .126(2) Uani O
N1 .3322(3) .2030(3) 1.0566(4) .0310(10) Uani N
N2 .3984(3) .2974(3) .7947(3) .0350(10) Uani N
N3 .1227(3) .4003(3) .6992(4) .0320(10) Uani N
N4 .1388(4) .1530(3) .7580(4) .0360(10) Uani N
N5 .0311(3) .2954(3) .9291(3) .0340(10) Uani N
C1 .4737(4) .3611(3) 1.2331(4) .0390(10) Uani C
C2 .4859(4) .2464(3) 1.1572(4) .0370(10) Uani C
C3 .3450(4) .3371(4) .6329(4) .0410(10) Uani C
C4 .2403(4) .4386(3) .6270(5) .0430(10) Uani C
C5 -.0249(5) .1325(4) .7577(6) .078(2) Uani C
C6 -.0512(5) .1828(4) .8849(6) .065(2) Uani C
H11 .564(3) .379(2) 1.301(3) .016(7) Uiso H
H12 .392(4) .358(3) 1.277(4) .044(10) Uiso H
H21 .516(4) .195(3) 1.222(4) .04(11) Uiso H
H22 .560(3) .252(2) 1.091(3) .015(6) Uiso H
H31 .353(4) .143(3) 1.033(4) .026(10) Uiso H
H32 .279(3) .186(3) 1.113(4) .030(8) Uiso H
H41 .465(4) .337(4) .845(5) .050(10) Uiso H
H42 .458(4) .230(3) .813(4) .036(10) Uiso H
H51 .299(4) .275(3) .580(4) .039(10) Uiso H
H52 .429(3) .358(3) .611(3) .031(8) Uiso H
H61 .297(4) .496(3) .680(4) .035(8) Uiso H
H62 .201(4) .475(4) .535(5) .060(10) Uiso H
H71 .089(4) .447(3) .726(4) .030(10) Uiso H
H72 .044(3) .367(3) .624(3) .020(7) Uiso H
H81 .141(4) .161(3) .655(5) .048(11) Uiso H
H82 .194(5) .096(4) .786(5) .060(10) Uiso H
H91 -.046 .050 .755 .093 Uiso H
H92 -.093 .169 .669 .093 Uiso H
H101 -.160 .194 .863 .078 Uiso H
H102 -.017 .126 .967 .078 Uiso H
H111 .053(4) .297(5) 1.011(4) .050(10) Uiso H
H112 -.035(6) .355(5) .867(6) .100(10) Uiso H

loop_
_atom_site_aniso_label
_atom_site_aniso_U_11
_atom_site_aniso_U_22
_atom_site_aniso_U_33
_atom_site_aniso_U_12
_atom_site_aniso_U_13
_atom_site_aniso_U_23
_atom_site_aniso_type_symbol
Co .0254(2) .0224(2) .0260(2) -.0009(2) .00790(10) .0003(2) Co
Cl1 .0346(4) .0505(5) .0519(5) -.0025(4) .0104(4) .0138(4) Cl
Cl2 .0378(4) .0479(5) .0376(4) .0001(4) .0103(3) -.0071(4) Cl
S .0298(4) .0269(4) .0367(4) -.0032(3) .0034(3) -.0010(3) S
O1 .0330(10) .0240(10) .0340(10) -.0001(9) .0030(10) -.0020(10) O
O2 .0370(10) .0350(10) .0560(10) -.0060(10) .0150(10) .0110(10) O
O3 .0490(10) .0340(10) .054(2) -.0040(10) .0030(10) -.0150(10) O
O4 .052(2) .114(3) .113(3) -.030(2) .010(2) .047(2) O
O5 .063(2) .074(2) .049(2) -.0030(10) .0010(10) .0140(10) O
O6 .136(3) .102(3) .066(2) .004(4) .053(2) -.005(2) O
O7 .083(2) .054(2) .110(3) .011(2) .027(2) .027(2) O
O8 .0400(10) .072(2) .0480(10) -.010(2) .0120(10) -.009(2) O
O9 .059(2) .097(3) .069(2) -.024(2) .017(2) -.044(2) C
O10 .093(3) .147(4) .048(2) -.032(2) .028(2) -.005(2) C
O11 .071(2) .062(2) .251(6) .021(2) .054(3) .029(3) C
N1 .036(2) .0230(10) .037(2) .0000(10) .0110(10) .0040(10) C
N2 .0310(10) .0330(10) .044(2) .002(2) .0150(10) .000(2) C
N3 .035(2) .031(2) .030(2) .0030(10) .0070(10) .0010(10) C
N4 .045(2) .031(2) .039(2) -.0050(10) .0180(10) -.0050(10) C
N5 .0310(10) .0420(10) .0310(10) -.003(2) .0100(10) -.005(2) C
C1 .035(2) .043(2) .033(2) -.007(2) .001(2) .001(2) C
C2 .030(2) .035(2) .043(2) .0040(10) .002(2) .018(2) C
C3 .044(2) .050(2) .039(2) -.010(2) .025(2) .002(2) C
C4 .049(2) .045(2) .035(2) -.009(2) .014(2) .009(2) C
C5 .081(3) .070(3) .108(4) -.050(2) .060(3) -.049(3) C
C6 .050(2) .067(3) .092(3) -.026(2) .035(2) -.028(3) C

loop_
_atom_type_symbol
_atom_type_scat_dispersion_real
_atom_type_scat_dispersion_imag
_atom_type_scat_source
C .002 .002 International_Tables_Vol_IV_Table_2.3.1
H 0 0 International_Tables_Vol_IV_Table_2.3.1
O .008 .006 International_Tables_Vol_IV_Table_2.3.1
N .004 .003 International_Tables_Vol_IV_Table_2.3.1
S .110 .124 International_Tables_Vol_IV_Table_2.3.1
Cl .132 .159 International_Tables_Vol_IV_Table_2.3.1
Co .299 .973 International_Tables_Vol_IV_Table_2.3.1

loop_
_geom_angle_atom_site_label_1
_geom_angle_atom_site_label_2
_geom_angle_atom_site_label_3
_geom_angle
_geom_angle_publ_flag
O1 Co N1 91.10(10) yes
O1 Co N2 96.00(10) no
O1 Co N3 84.80(10) no
O1 Co N4 172.40(10) no
O1 Co N5 87.40(10) no
N1 Co N2 93.20(10) no
N1 Co N3 175.20(10) no
N1 Co N4 91.30(10) no
N1 Co N5 91.60(10) no
N2 Co N3 84.90(10) no
N2 Co N4 91.10(10) no
N2 Co N5 174.10(10) no
N3 Co N4 93.2(2) no
N3 Co N5 90.60(10) no
N4 Co N5 85.40(10) no
Co O1 S 128.50(10) yes
Co N1 C2 118.7(2) yes
Co N2 C3 108.9(2) no
Co N3 C4 109.5(2) no
Co N4 C5 109.6(2) no
Co N5 C6 110.5(2) no
O1 S O2 110.70(10) yes
O1 S O3 110.60(10) yes
O2 S O3 114.1(2) yes
O1 S C1 104.6(2) yes
S C1 C2 111.6(3) yes
N1 C2 C1 112.5(3) yes
N2 C3 C4 105.9(3) no
N3 C4 C3 107.6(3) no
N4 C5 C6 111.6(4) no
N5 C6 C5 112.4(3) no
O4 Cl1 O5 109.4(2) no
O4 Cl1 O6 110.7(3) no
O4 Cl1 O7 111.1(2) no
O5 Cl1 O6 109.2(2) no
O5 Cl1 O7 109.2(2) no
O6 Cl1 O7 107.1(2) no
O8 Cl2 O9 110.6(2) no
O8 Cl2 O10 109.3(2) no
O8 Cl2 O11 109.8(2) no
O9 Cl2 O10 107.4(2) no
O9 Cl2 O11 109.7(2) no
O10 Cl2 O11 110.0(3) no
Co N1 H31 110(3) no
Co N1 H32 114(2) no
Co N2 H41 111(3) no
Co N2 H42 116(2) no
Co N3 H71 108(3) no
Co N3 H72 115(2) no
Co N4 H81 110(2) no
Co N4 H82 114(3) no
Co N5 H111 107(3) no
Co N5 H112 106(3) no
N1 C2 H21 105(3) no
N1 C2 H22 108.0(10) no
C2 C1 H11 110(2) no
C2 C1 H12 110(2) no
C2 N1 H31 102(3) no
C2 N1 H32 108(2) no
S C1 H11 107(2) no
S C1 H12 106(2) no
N2 C3 H51 105(2) no
N2 C3 H52 106(2) no
C3 N2 H41 112(3) no
C3 N2 H42 115(2) no
C3 C4 H61 107(2) no
C3 C4 H62 116(3) no
C4 C3 H51 114(2) no
C4 C3 H52 112(2) no
C4 N3 H71 113(3) no
C4 N3 H72 107(2) no
N3 C4 H61 110(2) no
N3 C4 H62 115(3) no
N4 C5 H91 110 no
N4 C5 H92 108 no
C5 N4 H81 110(2) no
C5 N4 H82 113(3) no
C5 C6 H101 108 no
C5 C6 H102 107 no
C6 N5 H111 105(4) no
C6 N5 H112 106(3) no
C6 C5 H91 109 no
C6 C5 H92 107 no
N5 C6 H101 110 no
N5 C6 H102 110 no
H91 C5 H92 109 no
H101 C6 H102 107 no
H111 N5 H112 121(5) no
H31 N1 H32 103(3) no
H21 C2 H22 110(3) no
H11 C1 H12 113(3) no
H41 N2 H42 94(3) no
H51 C3 H52 112(3) no
H61 C4 H62 100(3) no
H71 N3 H72 105(3) no
H81 N4 H82 101(4) no

loop_
_geom_bond_atom_site_label_1
_geom_bond_atom_site_label_2
_geom_bond_site_symmetry_1
_geom_bond_site_symmetry_2
_geom_bond_distance
_geom_bond_publ_flag
Co O1 . . 1.944(2) yes
Co N1 . . 1.978(3) yes
Co N2 . . 1.965(2) yes
Co N3 . . 1.952(3) yes
Co N4 . . 1.952(3) yes
Co N5 . . 1.943(2) yes
S O1 . . 1.482(2) yes
S O2 . . 1.446(2) yes
S O3 . . 1.439(2) yes
S C1 . . 1.766(4) yes
N1 C2 . . 1.492(4) yes
N2 C3 . . 1.480(4) no
N3 C4 . . 1.487(5) no
N4 C5 . . 1.502(5) no
N5 C6 . . 1.465(5) no
C1 C2 . . 1.491(5) yes
C3 C4 . . 1.478(5) no
C5 C6 . . 1.386(6) no
Cl1 O4 . . 1.384(3) no
Cl1 O5 . . 1.433(3) no
Cl1 O6 . . 1.420(3) no
Cl1 O7 . . 1.423(3) no
Cl2 O8 . . 1.438(2) no
Cl2 O9 . . 1.410(3) no
Cl2 O10 . . 1.405(3) no
Cl2 O11 . . 1.397(3) no
N1 H31 . . .75(3) no
N1 H32 . . .84(3) no
N2 H41 . . .78(4) no
N2 H42 . . .92(4) no
N3 H71 . . .69(3) no
N3 H72 . . .91(3) no
N4 H81 . . .95(4) no
N4 H82 . . .81(4) no
N5 H111 . . .72(3) no
N5 H112 . . .96(6) no
C1 H11 . . .88(3) no
C1 H12 . . .95(3) no
C2 H21 . . .81(4) no
C2 H22 . . 1.04(2) no
C3 H51 . . .88(4) no
C3 H52 . . .88(3) no
C4 H61 . . .87(4) no
C4 H62 . . .90(4) no
C5 H91 ? ? .94 no
C5 H92 ? ? .94 no
C6 H101 ? ? .95 no
C6 H102 ? ? .96 no
